data_4508785
loop_
_publ_author_name
'L\"u, Xing-Qiang'
'Qiao, Yu-Qin'
'He, Jian-Rong'
'Pan, Mei'
'Kang, Bei-Sheng'
'Su, Cheng-Yong'

_publ_section_title
;
 Triple-Stranded Helical and Plywood-Like Arrays:&#x2009; Two Uncommon
 Framework Isomers Based on the Common One-Dimensional Chain Structures
;
_journal_issue 8
_journal_name_full 'Crystal Growth &amp; Design'
_journal_page_first 1910
_journal_paper_doi 10.1021/cg060240b
_journal_volume 6
_journal_year 2006
_chemical_formula_sum 'C23 H24 Ag N7 O8'
_chemical_formula_weight 634.36
_chemical_name_systematic
; 
 ? 
;
_space_group_IT_number 14
_symmetry_cell_setting monoclinic
_symmetry_space_group_name_Hall '-P 2ybc'
_symmetry_space_group_name_H-M 'P 1 21/c 1'
_atom_sites_solution_hydrogens geom
_atom_sites_solution_primary direct
_atom_sites_solution_secondary difmap
_audit_creation_method SHELXL-97
_cell_angle_alpha 90.00
_cell_angle_beta 113.061(7)
_cell_angle_gamma 90.00
_cell_formula_units_Z 4
_cell_length_a 16.256(7)
_cell_length_b 11.091(5)
_cell_length_c 15.798(7)
_cell_measurement_temperature 293(2)
_cell_volume 2621(2)
_computing_structure_refinement 'SHELXL-97 (Sheldrick, 1997)'
_computing_structure_solution 'SHELXS-97 (Sheldrick, 1990)'
_diffrn_ambient_temperature 293(2)
_diffrn_measured_fraction_theta_full 0.992
_diffrn_measured_fraction_theta_max 0.992
_diffrn_measurement_device_type 'Bruker CCD'
_diffrn_radiation_monochromator graphite
_diffrn_radiation_source 'fine-focus sealed tube'
_diffrn_radiation_type MoK\a
_diffrn_radiation_wavelength 0.71073
_diffrn_reflns_av_R_equivalents 0.0537
_diffrn_reflns_av_sigmaI/netI 0.0715
_diffrn_reflns_limit_h_max 20
_diffrn_reflns_limit_h_min -20
_diffrn_reflns_limit_k_max 9
_diffrn_reflns_limit_k_min -14
_diffrn_reflns_limit_l_max 17
_diffrn_reflns_limit_l_min -20
_diffrn_reflns_number 15212
_diffrn_reflns_theta_full 27.03
_diffrn_reflns_theta_max 27.03
_diffrn_reflns_theta_min 2.29
_exptl_absorpt_coefficient_mu 0.830
_exptl_absorpt_correction_T_max 0.8927
_exptl_absorpt_correction_T_min 0.6769
_exptl_crystal_colour Colorless
_exptl_crystal_density_diffrn 1.608
_exptl_crystal_density_method 'not measured'
_exptl_crystal_description Block
_exptl_crystal_F_000 1288
_exptl_crystal_size_max 0.51
_exptl_crystal_size_mid 0.18
_exptl_crystal_size_min 0.14
_refine_diff_density_max 0.706
_refine_diff_density_min -0.460
_refine_diff_density_rms 0.082
_refine_ls_extinction_method none
_refine_ls_goodness_of_fit_ref 1.023
_refine_ls_hydrogen_treatment mixed
_refine_ls_matrix_type full
_refine_ls_number_parameters 354
_refine_ls_number_reflns 5696
_refine_ls_number_restraints 0
_refine_ls_restrained_S_all 1.023
_refine_ls_R_factor_all 0.1358
_refine_ls_R_factor_gt 0.0593
_refine_ls_shift/su_max 0.000
_refine_ls_shift/su_mean 0.000
_refine_ls_structure_factor_coef Fsqd
_refine_ls_weighting_details 'calc w=1/[\s^2^(Fo^2^)+(0.0907P)^2^+1.5280P] where P=(Fo^2^+2Fc^2^)/3'
_refine_ls_weighting_scheme calc
_refine_ls_wR_factor_gt 0.1587
_refine_ls_wR_factor_ref 0.1991
_reflns_number_gt 2682
_reflns_number_total 5696
_reflns_threshold_expression >2sigma(I)
_cod_data_source_file cg060240bsup1.cif
_cod_data_source_block 2
_cod_depositor_comments
;
The following automatic conversions were performed:

'_symmetry_cell_setting' value 'Monoclinic' changed to 'monoclinic'
according to /home/saulius/struct/CIF-dictionaries/cif_core.dic
dictionary named 'cif_core.dic' version 2.4.2 from 2011-04-26.

Automatic conversion script
Id: cif_fix_values 1891 2012-01-12 08:04:46Z andrius 
;
_cod_original_cell_volume 2620.6(19)
_cod_original_sg_symbol_H-M P2(1)/c
_cod_database_code 4508785

loop_
_symmetry_equiv_pos_as_xyz
'x, y, z'
'-x, y+1/2, -z+1/2'
'-x, -y, -z'
'x, -y-1/2, z-1/2'

loop_
_atom_site_label
_atom_site_type_symbol
_atom_site_fract_x
_atom_site_fract_y
_atom_site_fract_z
_atom_site_U_iso_or_equiv
_atom_site_adp_type
_atom_site_occupancy
_atom_site_symmetry_multiplicity
_atom_site_calc_flag
_atom_site_refinement_flags
Ag1 Ag 0.48343(4) 0.85580(6) 0.03458(4) 0.0975(3) Uani 1 1 d .
N1 N 0.4227(3) 0.9882(5) 0.0850(4) 0.0850(16) Uani 1 1 d .
N2 N 0.3211(3) 1.1068(5) 0.0971(3) 0.0679(13) Uani 1 1 d .
N3 N 0.0888(3) 1.2631(4) 0.1335(3) 0.0593(12) Uani 1 1 d .
N4 N 0.1224(3) 1.8036(4) 0.3345(3) 0.0572(11) Uani 1 1 d .
N5 N 0.3531(4) 2.0912(6) 0.5052(4) 0.100(2) Uani 1 1 d .
N6 N 0.4598(4) 2.2073(6) 0.5049(4) 0.0847(16) Uani 1 1 d .
N7 N 0.3157(3) 1.4272(7) 0.2737(5) 0.0789(15) Uani 1 1 d .
O1 O 0.0825(3) 1.3829(3) 0.0131(3) 0.0658(10) Uani 1 1 d .
O2 O 0.1002(3) 1.2004(4) 0.2775(3) 0.0825(13) Uani 1 1 d .
O3 O 0.0984(3) 1.8671(3) 0.1885(3) 0.0727(11) Uani 1 1 d .
O4 O 0.1373(3) 1.6835(4) 0.4588(3) 0.0820(12) Uani 1 1 d .
O5 O 0.3072(4) 1.4741(7) 0.2020(4) 0.126(2) Uani 1 1 d .
O6 O 0.2977(5) 1.3183(7) 0.2730(5) 0.136(2) Uani 1 1 d .
O7 O 0.3369(4) 1.4865(6) 0.3433(4) 0.120(2) Uani 1 1 d .
C1 C 0.4590(4) 1.0524(8) 0.1646(5) 0.092(2) Uani 1 1 d .
H1A H 0.5179 1.0468 0.2068 0.110 Uiso 1 1 calc R
C2 C 0.3971(4) 1.1243(6) 0.1729(5) 0.083(2) Uani 1 1 d .
H2A H 0.4045 1.1765 0.2214 0.100 Uiso 1 1 calc R
C3 C 0.3393(4) 1.0248(6) 0.0444(5) 0.0813(19) Uani 1 1 d .
H3A H 0.2990 0.9977 -0.0124 0.098 Uiso 1 1 calc R
C4 C 0.2347(4) 1.1655(5) 0.0769(4) 0.0659(15) Uani 1 1 d .
H4A H 0.2040 1.1762 0.0110 0.079 Uiso 1 1 calc R
H4B H 0.2444 1.2446 0.1054 0.079 Uiso 1 1 calc R
C5 C 0.1773(4) 1.0916(5) 0.1123(5) 0.0777(19) Uani 1 1 d .
H5A H 0.2077 1.0834 0.1785 0.093 Uiso 1 1 calc R
H5B H 0.1705 1.0114 0.0858 0.093 Uiso 1 1 calc R
C6 C 0.0846(4) 1.1454(5) 0.0902(5) 0.0748(18) Uani 1 1 d .
H6A H 0.0540 1.1539 0.0240 0.090 Uiso 1 1 calc R
H6B H 0.0501 1.0905 0.1111 0.090 Uiso 1 1 calc R
C7 C 0.0879(3) 1.3721(4) 0.0897(4) 0.0514(13) Uani 1 1 d .
C8 C 0.0950(3) 1.4680(5) 0.1597(3) 0.0484(12) Uani 1 1 d .
C9 C 0.0957(3) 1.5924(5) 0.1498(3) 0.0484(12) Uani 1 1 d .
H9A H 0.0902 1.6297 0.0951 0.058 Uiso 1 1 calc R
C10 C 0.1053(3) 1.6558(4) 0.2284(3) 0.0473(12) Uani 1 1 d .
C11 C 0.1081(3) 1.7885(5) 0.2426(4) 0.0547(13) Uani 1 1 d .
C12 C 0.1264(3) 1.6946(6) 0.3794(4) 0.0589(14) Uani 1 1 d .
C13 C 0.1131(3) 1.5997(5) 0.3093(3) 0.0494(12) Uani 1 1 d .
C14 C 0.1101(3) 1.4769(5) 0.3170(4) 0.0543(13) Uani 1 1 d .
H14A H 0.1137 1.4398 0.3711 0.065 Uiso 1 1 calc R
C15 C 0.1014(3) 1.4121(5) 0.2404(4) 0.0512(12) Uani 1 1 d .
C16 C 0.0978(3) 1.2787(5) 0.2236(5) 0.0607(15) Uani 1 1 d .
C17 C 0.1377(4) 1.9199(6) 0.3798(4) 0.0718(17) Uani 1 1 d .
H17A H 0.1182 1.9175 0.4304 0.086 Uiso 1 1 calc R
H17B H 0.1029 1.9809 0.3366 0.086 Uiso 1 1 calc R
C18 C 0.2390(5) 1.9540(8) 0.4169(6) 0.108(3) Uani 1 1 d .
H18A H 0.2745 1.8848 0.4480 0.129 Uiso 1 1 calc R
H18B H 0.2549 1.9742 0.3654 0.129 Uiso 1 1 calc R
C19 C 0.2595(5) 2.0510(8) 0.4775(5) 0.106(3) Uani 1 1 d .
H19A H 0.2495 2.0279 0.5320 0.128 Uiso 1 1 calc R
H19B H 0.2197 2.1176 0.4486 0.128 Uiso 1 1 calc R
C20 C 0.4287(5) 2.0568(8) 0.5758(5) 0.104(3) Uani 1 1 d .
H20A H 0.4344 1.9943 0.6169 0.125 Uiso 1 1 calc R
C21 C 0.4932(5) 2.1292(7) 0.5750(5) 0.092(2) Uani 1 1 d .
H21A H 0.5525 2.1263 0.6165 0.110 Uiso 1 1 calc R
C22 C 0.3745(5) 2.1814(8) 0.4631(5) 0.095(2) Uani 1 1 d .
H22A H 0.3348 2.2209 0.4112 0.114 Uiso 1 1 calc R
C23 C 0.3092(4) 0.7603(6) -0.2104(5) 0.0759(18) Uani 1 1 d .
H23A H 0.3684 0.7678 -0.1636 0.114 Uiso 1 1 calc R
H23B H 0.2767 0.7003 -0.1924 0.114 Uiso 1 1 calc R
H23C H 0.2788 0.8363 -0.2184 0.114 Uiso 1 1 calc R
O8 O 0.3145(7) 0.7268(13) -0.2917(10) 0.249(5) Uani 1 1 d .
H8 H 0.3619 0.7508 -0.2927 0.373 Uiso 1 1 calc R

loop_
_atom_site_aniso_label
_atom_site_aniso_U_11
_atom_site_aniso_U_22
_atom_site_aniso_U_33
_atom_site_aniso_U_23
_atom_site_aniso_U_13
_atom_site_aniso_U_12
Ag1 0.0865(4) 0.1055(5) 0.1190(6) 0.0075(3) 0.0604(4) 0.0364(3)
N1 0.062(3) 0.098(4) 0.106(4) 0.002(4) 0.045(3) 0.027(3)
N2 0.052(3) 0.078(3) 0.075(3) -0.007(3) 0.027(3) 0.010(2)
N3 0.056(3) 0.047(3) 0.083(4) -0.010(2) 0.037(2) 0.0001(19)
N4 0.058(3) 0.056(3) 0.065(3) -0.015(2) 0.032(2) -0.008(2)
N5 0.073(4) 0.149(6) 0.071(4) 0.001(4) 0.019(3) -0.061(4)
N6 0.069(3) 0.104(5) 0.085(4) -0.010(4) 0.034(3) -0.031(3)
N7 0.056(3) 0.107(5) 0.078(4) -0.003(4) 0.031(3) 0.007(3)
O1 0.069(3) 0.069(3) 0.060(3) -0.004(2) 0.026(2) 0.0090(19)
O2 0.100(3) 0.052(2) 0.120(4) 0.016(3) 0.069(3) 0.003(2)
O3 0.096(3) 0.048(2) 0.086(3) 0.000(2) 0.048(2) 0.000(2)
O4 0.099(3) 0.092(3) 0.059(3) -0.011(2) 0.035(2) -0.012(2)
O5 0.115(4) 0.183(6) 0.085(4) 0.023(4) 0.045(3) 0.014(4)
O6 0.145(6) 0.106(5) 0.156(6) 0.005(4) 0.056(5) 0.019(4)
O7 0.107(4) 0.166(6) 0.092(4) -0.043(4) 0.046(3) -0.030(4)
C1 0.055(4) 0.140(7) 0.079(5) -0.013(5) 0.024(3) 0.013(4)
C2 0.065(4) 0.105(5) 0.075(4) -0.019(4) 0.021(4) 0.008(4)
C3 0.063(4) 0.087(5) 0.097(5) -0.023(4) 0.035(4) 0.011(3)
C4 0.061(3) 0.063(4) 0.077(4) -0.007(3) 0.030(3) 0.014(3)
C5 0.073(4) 0.049(3) 0.131(6) -0.007(4) 0.063(4) 0.004(3)
C6 0.063(4) 0.047(3) 0.121(5) -0.020(3) 0.044(4) -0.004(3)
C7 0.041(3) 0.047(3) 0.067(4) -0.002(3) 0.022(3) 0.008(2)
C8 0.039(3) 0.049(3) 0.057(3) 0.001(3) 0.019(2) 0.006(2)
C9 0.045(3) 0.051(3) 0.049(3) 0.005(3) 0.019(2) 0.006(2)
C10 0.042(3) 0.047(3) 0.052(3) 0.003(2) 0.018(2) 0.004(2)
C11 0.049(3) 0.052(3) 0.068(4) -0.001(3) 0.027(3) -0.003(2)
C12 0.051(3) 0.076(4) 0.054(4) -0.012(3) 0.024(3) -0.009(3)
C13 0.045(3) 0.052(3) 0.054(3) 0.002(3) 0.023(2) 0.002(2)
C14 0.052(3) 0.060(4) 0.053(3) 0.016(3) 0.023(3) 0.006(2)
C15 0.045(3) 0.050(3) 0.061(3) 0.005(3) 0.023(2) 0.005(2)
C16 0.050(3) 0.042(3) 0.099(5) 0.013(3) 0.039(3) 0.004(2)
C17 0.055(3) 0.075(4) 0.096(4) -0.036(4) 0.040(3) -0.024(3)
C18 0.110(6) 0.114(6) 0.131(6) -0.069(5) 0.081(5) -0.056(5)
C19 0.089(5) 0.138(7) 0.100(6) -0.021(5) 0.046(4) -0.048(5)
C20 0.085(5) 0.128(7) 0.085(5) 0.011(5) 0.019(4) -0.044(5)
C21 0.068(4) 0.110(6) 0.085(5) -0.002(5) 0.016(4) -0.032(4)
C22 0.071(4) 0.130(6) 0.080(5) 0.005(4) 0.024(4) -0.038(4)
C23 0.059(4) 0.080(5) 0.088(5) 0.019(4) 0.028(3) 0.017(3)
O8 0.178(10) 0.205(11) 0.330(15) 0.013(11) 0.063(10) 0.001(8)

loop_
_atom_type_symbol
_atom_type_description
_atom_type_scat_dispersion_real
_atom_type_scat_dispersion_imag
_atom_type_scat_source
C C 0.0033 0.0016 'International Tables Vol C Tables 4.2.6.8 and 6.1.1.4'
H H 0.0000 0.0000 'International Tables Vol C Tables 4.2.6.8 and 6.1.1.4'
N N 0.0061 0.0033 'International Tables Vol C Tables 4.2.6.8 and 6.1.1.4'
O O 0.0106 0.0060 'International Tables Vol C Tables 4.2.6.8 and 6.1.1.4'
Ag Ag -0.8971 1.1015 'International Tables Vol C Tables 4.2.6.8 and 6.1.1.4'

loop_
_geom_angle_atom_site_label_1
_geom_angle_atom_site_label_2
_geom_angle_atom_site_label_3
_geom_angle
_geom_angle_site_symmetry_3
N1 Ag1 N6 172.6(2) 2_635
C3 N1 C1 106.2(5) .
C3 N1 Ag1 125.4(5) .
C1 N1 Ag1 128.3(4) .
C3 N2 C2 107.4(5) .
C3 N2 C4 126.3(5) .
C2 N2 C4 126.3(5) .
C16 N3 C7 112.3(4) .
C16 N3 C6 124.0(5) .
C7 N3 C6 123.7(5) .
C11 N4 C12 112.6(4) .
C11 N4 C17 123.3(5) .
C12 N4 C17 124.0(5) .
C22 N5 C20 107.2(6) .
C22 N5 C19 121.5(7) .
C20 N5 C19 131.1(6) .
C22 N6 C21 106.3(6) .
C22 N6 Ag1 121.5(5) 2_665
C21 N6 Ag1 132.0(4) 2_665
O5 N7 O7 120.5(8) .
O5 N7 O6 118.2(7) .
O7 N7 O6 121.2(7) .
C2 C1 N1 109.5(6) .
C2 C1 H1A 125.2 .
N1 C1 H1A 125.2 .
C1 C2 N2 106.9(6) .
C1 C2 H2A 126.6 .
N2 C2 H2A 126.6 .
N1 C3 N2 110.0(6) .
N1 C3 H3A 125.0 .
N2 C3 H3A 125.0 .
N2 C4 C5 110.9(5) .
N2 C4 H4A 109.5 .
C5 C4 H4A 109.5 .
N2 C4 H4B 109.5 .
C5 C4 H4B 109.5 .
H4A C4 H4B 108.0 .
C4 C5 C6 113.6(5) .
C4 C5 H5A 108.8 .
C6 C5 H5A 108.8 .
C4 C5 H5B 108.8 .
C6 C5 H5B 108.8 .
H5A C5 H5B 107.7 .
N3 C6 C5 112.4(5) .
N3 C6 H6A 109.1 .
C5 C6 H6A 109.1 .
N3 C6 H6B 109.1 .
C5 C6 H6B 109.1 .
H6A C6 H6B 107.9 .
O1 C7 N3 125.3(5) .
O1 C7 C8 129.3(5) .
N3 C7 C8 105.5(5) .
C15 C8 C9 123.2(5) .
C15 C8 C7 108.4(5) .
C9 C8 C7 128.4(5) .
C10 C9 C8 114.0(5) .
C10 C9 H9A 123.0 .
C8 C9 H9A 123.0 .
C9 C10 C13 122.6(5) .
C9 C10 C11 128.8(5) .
C13 C10 C11 108.7(5) .
O3 C11 N4 125.8(5) .
O3 C11 C10 129.1(5) .
N4 C11 C10 105.1(5) .
O4 C12 N4 125.4(5) .
O4 C12 C13 128.8(6) .
N4 C12 C13 105.8(5) .
C14 C13 C10 122.5(5) .
C14 C13 C12 129.7(5) .
C10 C13 C12 107.7(5) .
C15 C14 C13 116.0(5) .
C15 C14 H14A 122.0 .
C13 C14 H14A 122.0 .
C14 C15 C8 121.7(5) .
C14 C15 C16 131.2(5) .
C8 C15 C16 107.2(5) .
O2 C16 N3 126.7(5) .
O2 C16 C15 126.6(6) .
N3 C16 C15 106.6(5) .
N4 C17 C18 110.7(5) .
N4 C17 H17A 109.5 .
C18 C17 H17A 109.5 .
N4 C17 H17B 109.5 .
C18 C17 H17B 109.5 .
H17A C17 H17B 108.1 .
C19 C18 C17 112.2(6) .
C19 C18 H18A 109.2 .
C17 C18 H18A 109.2 .
C19 C18 H18B 109.2 .
C17 C18 H18B 109.2 .
H18A C18 H18B 107.9 .
C18 C19 N5 112.2(7) .
C18 C19 H19A 109.2 .
N5 C19 H19A 109.2 .
C18 C19 H19B 109.2 .
N5 C19 H19B 109.2 .
H19A C19 H19B 107.9 .
C21 C20 N5 106.8(7) .
C21 C20 H20A 126.6 .
N5 C20 H20A 126.6 .
C20 C21 N6 109.5(7) .
C20 C21 H21A 125.3 .
N6 C21 H21A 125.3 .
N6 C22 N5 110.2(7) .
N6 C22 H22A 124.9 .
N5 C22 H22A 124.9 .
O8 C23 H23A 109.5 .
O8 C23 H23B 109.5 .
H23A C23 H23B 109.5 .
O8 C23 H23C 109.5 .
H23A C23 H23C 109.5 .
H23B C23 H23C 109.5 .
C23 O8 H8 109.5 .

loop_
_geom_bond_atom_site_label_1
_geom_bond_atom_site_label_2
_geom_bond_distance
_geom_bond_site_symmetry_2
Ag1 N1 2.093(5) .
Ag1 N6 2.099(6) 2_635
N1 C3 1.316(8) .
N1 C1 1.363(8) .
N2 C3 1.342(7) .
N2 C2 1.356(8) .
N2 C4 1.466(7) .
N3 C16 1.383(7) .
N3 C7 1.390(7) .
N3 C6 1.463(7) .
N4 C11 1.388(7) .
N4 C12 1.390(7) .
N4 C17 1.448(7) .
N5 C22 1.322(9) .
N5 C20 1.350(9) .
N5 C19 1.479(8) .
N6 C22 1.314(8) .
N6 C21 1.341(9) .
N6 Ag1 2.099(6) 2_665
N7 O5 1.204(7) .
N7 O7 1.211(7) .
N7 O6 1.241(8) .
O1 C7 1.185(6) .
O2 C16 1.207(6) .
O3 C11 1.187(6) .
O4 C12 1.203(6) .
C1 C2 1.329(9) .
C1 H1A 0.9300 .
C2 H2A 0.9300 .
C3 H3A 0.9300 .
C4 C5 1.504(8) .
C4 H4A 0.9700 .
C4 H4B 0.9700 .
C5 C6 1.529(8) .
C5 H5A 0.9700 .
C5 H5B 0.9700 .
C6 H6A 0.9700 .
C6 H6B 0.9700 .
C7 C8 1.505(7) .
C8 C15 1.383(7) .
C8 C9 1.390(7) .
C9 C10 1.381(7) .
C9 H9A 0.9300 .
C10 C13 1.382(7) .
C10 C11 1.486(7) .
C12 C13 1.481(8) .
C13 C14 1.370(7) .
C14 C15 1.366(7) .
C14 H14A 0.9300 .
C15 C16 1.501(8) .
C17 C18 1.563(9) .
C17 H17A 0.9700 .
C17 H17B 0.9700 .
C18 C19 1.392(10) .
C18 H18A 0.9700 .
C18 H18B 0.9700 .
C19 H19A 0.9700 .
C19 H19B 0.9700 .
C20 C21 1.324(9) .
C20 H20A 0.9300 .
C21 H21A 0.9300 .
C22 H22A 0.9300 .
C23 O8 1.372(14) .
C23 H23A 0.9600 .
C23 H23B 0.9600 .
C23 H23C 0.9600 .
O8 H8 0.8200 .
